data_7019244
loop_
_publ_author_name
'Johnson, Kevin R. D.'
'Hannon, Matt A.'
'Ritch, Jamie S.'
'Hayes, Paul G.'

_publ_section_title
;
 Thermally stable rare earth dialkyl complexes supported by a novel
 bis(phosphinimine)pyrrole ligand.
;
_journal_issue 26
_journal_name_full 'Dalton transactions (Cambridge, England : 2003)'
_journal_page_first 7873
_journal_page_last 7875
_journal_paper_doi 10.1039/c2dt12485h
_journal_volume 41
_journal_year 2012
_chemical_formula_sum 'C54 H66 Lu N3 P2 Si2'
_chemical_formula_weight 1050.19
_chemical_name_systematic
;
?
;
_space_group_IT_number 2
_symmetry_cell_setting triclinic
_symmetry_space_group_name_Hall '-P 1'
_symmetry_space_group_name_H-M 'P -1'
_atom_sites_solution_hydrogens geom
_atom_sites_solution_primary heavy
_atom_sites_solution_secondary difmap
_audit_creation_method SHELXL-97
_cell_angle_alpha 84.9530(10)
_cell_angle_beta 78.9220(10)
_cell_angle_gamma 69.4640(10)
_cell_formula_units_Z 2
_cell_length_a 9.7163(6)
_cell_length_b 12.1266(7)
_cell_length_c 24.2569(14)
_cell_measurement_reflns_used 9907
_cell_measurement_temperature 173(2)
_cell_measurement_theta_max 27.50
_cell_measurement_theta_min 2.27
_cell_volume 2625.9(3)
_computing_cell_refinement 'Bruker SAINT'
_computing_data_collection 'Bruker APEX2'
_computing_data_reduction 'Bruker SAINT'
_computing_molecular_graphics 'Bruker SHELXTL'
_computing_publication_material 'Bruker SHELXTL'
_computing_structure_refinement 'SHELXL-97 (Sheldrick, 2008)'
_computing_structure_solution 'SHELXS-97 (Sheldrick, 2008)'
_diffrn_ambient_temperature 173(2)
_diffrn_measured_fraction_theta_full 0.995
_diffrn_measured_fraction_theta_max 0.995
_diffrn_measurement_device_type 'Bruker APEX-II CCD'
_diffrn_measurement_method '\f and \w scans'
_diffrn_radiation_monochromator graphite
_diffrn_radiation_source 'fine-focus sealed tube'
_diffrn_radiation_type MoK\a
_diffrn_radiation_wavelength 0.71073
_diffrn_reflns_av_R_equivalents 0.0210
_diffrn_reflns_av_sigmaI/netI 0.0221
_diffrn_reflns_limit_h_max 12
_diffrn_reflns_limit_h_min -12
_diffrn_reflns_limit_k_max 15
_diffrn_reflns_limit_k_min -15
_diffrn_reflns_limit_l_max 30
_diffrn_reflns_limit_l_min -31
_diffrn_reflns_number 37480
_diffrn_reflns_theta_full 27.10
_diffrn_reflns_theta_max 27.10
_diffrn_reflns_theta_min 1.79
_exptl_absorpt_coefficient_mu 2.023
_exptl_absorpt_correction_T_max 0.7775
_exptl_absorpt_correction_T_min 0.5728
_exptl_absorpt_correction_type numerical
_exptl_absorpt_process_details 'SADABS (Bruker, 2008)'
_exptl_crystal_colour colourless
_exptl_crystal_density_diffrn 1.328
_exptl_crystal_density_method 'not measured'
_exptl_crystal_description prism
_exptl_crystal_F_000 1080
_exptl_crystal_size_max 0.31
_exptl_crystal_size_mid 0.22
_exptl_crystal_size_min 0.13
_refine_diff_density_max 1.124
_refine_diff_density_min -0.853
_refine_diff_density_rms 0.074
_refine_ls_extinction_method none
_refine_ls_goodness_of_fit_ref 1.023
_refine_ls_hydrogen_treatment constr
_refine_ls_matrix_type full
_refine_ls_number_parameters 548
_refine_ls_number_reflns 11526
_refine_ls_number_restraints 0
_refine_ls_restrained_S_all 1.023
_refine_ls_R_factor_all 0.0346
_refine_ls_R_factor_gt 0.0300
_refine_ls_shift/su_max 0.002
_refine_ls_shift/su_mean 0.000
_refine_ls_structure_factor_coef Fsqd
_refine_ls_weighting_details 'calc w=1/[\s^2^(Fo^2^)+(0.0361P)^2^+3.2112P] where P=(Fo^2^+2Fc^2^)/3'
_refine_ls_weighting_scheme calc
_refine_ls_wR_factor_gt 0.0721
_refine_ls_wR_factor_ref 0.0746
_reflns_number_gt 10485
_reflns_number_total 11526
_reflns_threshold_expression >2sigma(I)
_cod_data_source_file c2dt12485h.txt
_cod_data_source_block ph11026
_cod_depositor_comments
;
The following automatic conversions were performed:

'_symmetry_cell_setting' value 'Triclinic' changed to 'triclinic'
according to /home/saulius/struct/CIF-dictionaries/cif_core.dic
dictionary named 'cif_core.dic' version 2.4.1 from 2010-06-29.

Automatic conversion script
Id: cif_fix_values 1891 2012-01-12 08:04:46Z andrius 
;
_cod_original_sg_symbol_H-M P-1
_cod_database_code 7019244

loop_
_symmetry_equiv_pos_as_xyz
'x, y, z'
'-x, -y, -z'

loop_
_atom_site_label
_atom_site_type_symbol
_atom_site_fract_x
_atom_site_fract_y
_atom_site_fract_z
_atom_site_U_iso_or_equiv
_atom_site_adp_type
_atom_site_occupancy
_atom_site_symmetry_multiplicity
_atom_site_calc_flag
_atom_site_refinement_flags
_atom_site_disorder_assembly
_atom_site_disorder_group
Lu1 Lu 0.953745(14) 0.961337(10) 0.751409(5) 0.03292(5) Uani 1 1 d . B .
C38 C 1.1432(3) 1.0024(3) 0.63056(13) 0.0380(7) Uani 1 1 d . C .
C1 C 0.7574(3) 1.2051(2) 0.82070(12) 0.0370(6) Uani 1 1 d . B .
C4 C 0.9015(3) 1.2453(2) 0.74733(12) 0.0350(6) Uani 1 1 d . C .
C23 C 0.9511(4) 1.2976(3) 0.62785(13) 0.0435(7) Uani 1 1 d . . .
C41 C 1.3100(4) 0.8707(3) 0.53483(14) 0.0458(8) Uani 1 1 d . . .
C43 C 1.0898(4) 1.0203(3) 0.58051(14) 0.0483(8) Uani 1 1 d . . .
H43 H 0.9943 1.0772 0.5784 0.058 Uiso 1 1 calc R . .
C42 C 1.1734(4) 0.9563(3) 0.53304(15) 0.0534(9) Uani 1 1 d . . .
H42 H 1.1353 0.9722 0.4988 0.064 Uiso 1 1 calc R . .
C2 C 0.7418(4) 1.3224(3) 0.82434(14) 0.0468(8) Uani 1 1 d . . .
H2 H 0.6804 1.3749 0.8532 0.056 Uiso 1 1 calc R . .
C11 C 0.4886(4) 1.1470(3) 0.86220(14) 0.0476(8) Uani 1 1 d . . .
C3 C 0.8338(4) 1.3481(3) 0.77730(14) 0.0460(8) Uani 1 1 d . . .
H3 H 0.8474 1.4217 0.7677 0.055 Uiso 1 1 calc R . .
C51 C 1.1632(4) 0.8475(3) 0.79150(17) 0.0533(9) Uani 1 1 d . . .
H51A H 1.2343 0.8908 0.7813 0.064 Uiso 1 1 calc R A 1
H51B H 1.1286 0.8564 0.8325 0.064 Uiso 1 1 calc R A 1
C17 C 1.1967(4) 1.2357(3) 0.68780(13) 0.0412(7) Uani 1 1 d . . .
C39 C 1.2786(4) 0.9150(3) 0.63281(15) 0.0471(8) Uani 1 1 d . . .
H39 H 1.3169 0.8990 0.6670 0.056 Uiso 1 1 calc R . .
C47 C 0.8349(4) 0.8949(3) 0.69255(15) 0.0485(8) Uani 1 1 d . . .
H47A H 0.7346 0.9074 0.7152 0.058 Uiso 1 1 calc R C .
H47B H 0.8191 0.9565 0.6625 0.058 Uiso 1 1 calc R . .
C24 C 1.0396(5) 1.3029(3) 0.57602(16) 0.0655(11) Uani 1 1 d . . .
H24 H 1.1442 1.2623 0.5707 0.079 Uiso 1 1 calc R . .
C18 C 1.3173(4) 1.1481(3) 0.70457(16) 0.0543(9) Uani 1 1 d . . .
H18 H 1.3144 1.0707 0.7120 0.065 Uiso 1 1 calc R . .
C28 C 0.7998(4) 1.3615(4) 0.63478(16) 0.0567(9) Uani 1 1 d . . .
H28 H 0.7384 1.3597 0.6702 0.068 Uiso 1 1 calc R . .
C40 C 1.3604(4) 0.8497(3) 0.58514(16) 0.0516(8) Uani 1 1 d . . .
H40 H 1.4530 0.7892 0.5877 0.062 Uiso 1 1 calc R . .
C48 C 1.0720(4) 0.6911(4) 0.62316(18) 0.0590(9) Uani 1 1 d . . .
H48A H 1.1032 0.7471 0.5966 0.089 Uiso 1 1 calc R C .
H48B H 1.0854 0.6201 0.6033 0.089 Uiso 1 1 calc R . .
H48C H 1.1328 0.6699 0.6529 0.089 Uiso 1 1 calc R . .
C19 C 1.4428(5) 1.1721(4) 0.7107(2) 0.0707(11) Uani 1 1 d . . .
H19 H 1.5259 1.1112 0.7220 0.085 Uiso 1 1 calc R . .
C20 C 1.4465(5) 1.2839(5) 0.7005(2) 0.0795(14) Uani 1 1 d . . .
H20 H 1.5312 1.3011 0.7058 0.095 Uiso 1 1 calc R . .
C25 C 0.9737(6) 1.3681(4) 0.53213(17) 0.0845(16) Uani 1 1 d . . .
H25 H 1.0335 1.3700 0.4964 0.101 Uiso 1 1 calc R . .
C49 C 0.7617(6) 0.7870(5) 0.5965(2) 0.0893(17) Uani 1 1 d . . .
H49A H 0.6566 0.8309 0.6108 0.134 Uiso 1 1 calc R C .
H49B H 0.7702 0.7115 0.5821 0.134 Uiso 1 1 calc R . .
H49C H 0.8005 0.8329 0.5662 0.134 Uiso 1 1 calc R . .
C50 C 0.8179(5) 0.6470(4) 0.7032(2) 0.0736(13) Uani 1 1 d . . .
H50A H 0.8843 0.6202 0.7311 0.110 Uiso 1 1 calc R C .
H50B H 0.8264 0.5798 0.6815 0.110 Uiso 1 1 calc R . .
H50C H 0.7146 0.6820 0.7225 0.110 Uiso 1 1 calc R . .
C27 C 0.7369(6) 1.4277(4) 0.5908(2) 0.0764(13) Uani 1 1 d . . .
H27 H 0.6332 1.4719 0.5962 0.092 Uiso 1 1 calc R . .
C26 C 0.8243(7) 1.4294(4) 0.53974(19) 0.0840(15) Uani 1 1 d . . .
H26 H 0.7808 1.4736 0.5093 0.101 Uiso 1 1 calc R . .
C21 C 1.3287(6) 1.3709(4) 0.6829(2) 0.0829(15) Uani 1 1 d . . .
H21 H 1.3334 1.4478 0.6750 0.100 Uiso 1 1 calc R . .
C22 C 1.2031(5) 1.3484(3) 0.67619(19) 0.0621(11) Uani 1 1 d . . .
H22 H 1.1218 1.4093 0.6638 0.075 Uiso 1 1 calc R . .
N2 N 0.8553(3) 1.1571(2) 0.77360(10) 0.0353(5) Uani 1 1 d . . .
N3 N 1.0573(3) 1.0661(2) 0.68044(10) 0.0368(6) Uani 1 1 d . . .
N1 N 0.7848(3) 0.9788(2) 0.83716(11) 0.0439(6) Uani 1 1 d . . .
P1 P 0.68571(9) 1.10528(7) 0.86348(3) 0.03844(18) Uani 1 1 d . B .
P2 P 1.03049(9) 1.20411(6) 0.68405(3) 0.03512(16) Uani 1 1 d . C .
Si1 Si 0.87195(11) 0.75985(8) 0.65477(4) 0.0467(2) Uani 1 1 d . C .
C44 C 1.4025(4) 0.8045(4) 0.48193(16) 0.0574(9) Uani 1 1 d . . .
H44 H 1.3323 0.8064 0.4563 0.069 Uiso 1 1 calc R . .
C12 C 0.3978(5) 1.2613(4) 0.8672(2) 0.0742(13) Uani 1 1 d . . .
H12 H 0.4383 1.3196 0.8725 0.089 Uiso 1 1 calc R . .
C16 C 0.4267(5) 1.0655(4) 0.8516(2) 0.0736(12) Uani 1 1 d . . .
H16 H 0.4882 0.9856 0.8457 0.088 Uiso 1 1 calc R . .
C14 C 0.1879(5) 1.2129(5) 0.8567(2) 0.0797(14) Uani 1 1 d . . .
H14 H 0.0840 1.2359 0.8563 0.096 Uiso 1 1 calc R . .
C13 C 0.2480(5) 1.2946(5) 0.8646(3) 0.0906(18) Uani 1 1 d . . .
H13 H 0.1866 1.3751 0.8683 0.109 Uiso 1 1 calc R . .
C45 C 1.4891(7) 0.6783(4) 0.4931(2) 0.0948(18) Uani 1 1 d . . .
H45A H 1.5643 0.6740 0.5158 0.142 Uiso 1 1 calc R . .
H45B H 1.5386 0.6391 0.4574 0.142 Uiso 1 1 calc R . .
H45C H 1.4212 0.6391 0.5135 0.142 Uiso 1 1 calc R . .
C15 C 0.2748(6) 1.1001(6) 0.8497(2) 0.0901(16) Uani 1 1 d . . .
H15 H 0.2329 1.0433 0.8433 0.108 Uiso 1 1 calc R . .
C46 C 1.5077(6) 0.8669(5) 0.4517(2) 0.0945(18) Uani 1 1 d . . .
H46A H 1.5797 0.8643 0.4756 0.142 Uiso 1 1 calc R . .
H46B H 1.4502 0.9491 0.4438 0.142 Uiso 1 1 calc R . .
H46C H 1.5612 0.8275 0.4164 0.142 Uiso 1 1 calc R . .
C29 C 0.7944(8) 0.8710(5) 0.8726(3) 0.0277(16) Uiso 0.487(9) 1 d P B 1
C30 C 0.8356(11) 0.8442(8) 0.9238(4) 0.047(2) Uiso 0.487(9) 1 d P B 1
H30 H 0.8645 0.8981 0.9410 0.057 Uiso 0.487(9) 1 calc PR B 1
C31 C 0.8359(11) 0.7394(8) 0.9510(4) 0.057(2) Uiso 0.487(9) 1 d P B 1
H31 H 0.8663 0.7229 0.9867 0.068 Uiso 0.487(9) 1 calc PR B 1
C32 C 0.7943(10) 0.6577(7) 0.9291(4) 0.051(2) Uiso 0.487(9) 1 d P B 1
C33 C 0.7597(10) 0.6795(7) 0.8750(4) 0.0475(19) Uiso 0.487(9) 1 d P B 1
H33 H 0.7361 0.6228 0.8575 0.057 Uiso 0.487(9) 1 calc PR B 1
C34 C 0.7599(9) 0.7854(6) 0.8463(3) 0.0380(17) Uiso 0.487(9) 1 d P B 1
H34 H 0.7371 0.8001 0.8094 0.046 Uiso 0.487(9) 1 calc PR B 1
C35 C 0.7934(13) 0.5458(9) 0.9633(5) 0.078(3) Uiso 0.487(9) 1 d P B 1
H35 H 0.8097 0.5587 1.0013 0.093 Uiso 0.487(9) 1 calc PR B 1
C36 C 0.9097(16) 0.4480(12) 0.9441(6) 0.097(4) Uiso 0.487(9) 1 d P B 1
H36A H 0.9032 0.3797 0.9679 0.145 Uiso 0.487(9) 1 calc PR B 1
H36B H 1.0039 0.4596 0.9453 0.145 Uiso 0.487(9) 1 calc PR B 1
H36C H 0.9057 0.4344 0.9053 0.145 Uiso 0.487(9) 1 calc PR B 1
C37 C 0.6414(12) 0.5330(10) 0.9730(5) 0.081(3) Uiso 0.487(9) 1 d P B 1
H37A H 0.5656 0.6061 0.9883 0.122 Uiso 0.487(9) 1 calc PR B 1
H37B H 0.6402 0.4677 0.9997 0.122 Uiso 0.487(9) 1 calc PR B 1
H37C H 0.6197 0.5169 0.9373 0.122 Uiso 0.487(9) 1 calc PR B 1
Si2 Si 1.2811(3) 0.69008(17) 0.78310(13) 0.0445(7) Uiso 0.575(9) 1 d P C 1
C52 C 1.4012(7) 0.6513(6) 0.7138(3) 0.0456(15) Uiso 0.575(9) 1 d P C 1
H52A H 1.4581 0.5666 0.7135 0.068 Uiso 0.575(9) 1 calc PR C 1
H52B H 1.4702 0.6956 0.7067 0.068 Uiso 0.575(9) 1 calc PR C 1
H52C H 1.3390 0.6709 0.6846 0.068 Uiso 0.575(9) 1 calc PR C 1
C53 C 1.4059(12) 0.6341(9) 0.8365(4) 0.090(3) Uiso 0.575(9) 1 d P C 1
H53A H 1.3469 0.6528 0.8742 0.134 Uiso 0.575(9) 1 calc PR C 1
H53B H 1.4823 0.6716 0.8299 0.134 Uiso 0.575(9) 1 calc PR C 1
H53C H 1.4542 0.5486 0.8334 0.134 Uiso 0.575(9) 1 calc PR C 1
C54 C 1.1588(13) 0.5998(10) 0.7969(5) 0.086(3) Uiso 0.575(9) 1 d P C 1
H54A H 1.0945 0.6190 0.8337 0.129 Uiso 0.575(9) 1 calc PR C 1
H54B H 1.2202 0.5161 0.7967 0.129 Uiso 0.575(9) 1 calc PR C 1
H54C H 1.0968 0.6163 0.7677 0.129 Uiso 0.575(9) 1 calc PR C 1
C5 C 0.6888(8) 1.1237(5) 0.9326(3) 0.0339(16) Uiso 0.624(12) 1 d P B 1
C6 C 0.8172(11) 1.1380(7) 0.9456(3) 0.049(2) Uiso 0.624(12) 1 d P B 1
H6 H 0.8939 1.1435 0.9157 0.059 Uiso 0.624(12) 1 calc PR B 1
C7 C 0.8352(10) 1.1443(6) 1.0016(3) 0.0580(19) Uiso 0.624(12) 1 d P B 1
H7 H 0.9227 1.1535 1.0093 0.070 Uiso 0.624(12) 1 calc PR B 1
C8 C 0.7244(9) 1.1369(6) 1.0444(3) 0.0597(19) Uiso 0.624(12) 1 d P B 1
H8 H 0.7347 1.1412 1.0823 0.072 Uiso 0.624(12) 1 calc PR B 1
C9 C 0.5968(8) 1.1232(7) 1.0329(3) 0.060(2) Uiso 0.624(12) 1 d P B 1
H9 H 0.5202 1.1189 1.0630 0.072 Uiso 0.624(12) 1 calc PR B 1
C10 C 0.5791(7) 1.1156(6) 0.9776(2) 0.0458(15) Uiso 0.624(12) 1 d P B 1
H10 H 0.4917 1.1049 0.9707 0.055 Uiso 0.624(12) 1 calc PR B 1
C29B C 0.7629(8) 0.8724(6) 0.8609(3) 0.0346(17) Uiso 0.513(9) 1 d P B 2
C30B C 0.8065(10) 0.8390(8) 0.9134(4) 0.049(2) Uiso 0.513(9) 1 d P B 2
H30B H 0.8452 0.8866 0.9305 0.059 Uiso 0.513(9) 1 calc PR B 2
C31B C 0.7931(10) 0.7336(8) 0.9414(4) 0.055(2) Uiso 0.513(9) 1 d P B 2
H31B H 0.8186 0.7119 0.9777 0.066 Uiso 0.513(9) 1 calc PR B 2
C32B C 0.7419(10) 0.6641(7) 0.9141(4) 0.052(2) Uiso 0.513(9) 1 d P B 2
C33B C 0.7050(11) 0.6972(7) 0.8627(4) 0.056(2) Uiso 0.513(9) 1 d P B 2
H33B H 0.6728 0.6476 0.8439 0.067 Uiso 0.513(9) 1 calc PR B 2
C34B C 0.7128(10) 0.8015(7) 0.8367(3) 0.0475(19) Uiso 0.513(9) 1 d P B 2
H34B H 0.6824 0.8234 0.8012 0.057 Uiso 0.513(9) 1 calc PR B 2
C35B C 0.7328(11) 0.5455(8) 0.9425(4) 0.065(2) Uiso 0.513(9) 1 d P B 2
H35B H 0.6534 0.5302 0.9268 0.078 Uiso 0.513(9) 1 calc PR B 2
C36B C 0.8596(14) 0.4534(11) 0.9261(6) 0.091(3) Uiso 0.513(9) 1 d P B 2
H36D H 0.8499 0.3808 0.9447 0.136 Uiso 0.513(9) 1 calc PR B 2
H36E H 0.9447 0.4674 0.9364 0.136 Uiso 0.513(9) 1 calc PR B 2
H36F H 0.8758 0.4457 0.8852 0.136 Uiso 0.513(9) 1 calc PR B 2
C37B C 0.6731(12) 0.5589(9) 1.0078(4) 0.081(3) Uiso 0.513(9) 1 d P B 2
H37D H 0.5824 0.6283 1.0145 0.121 Uiso 0.513(9) 1 calc PR B 2
H37E H 0.7495 0.5683 1.0263 0.121 Uiso 0.513(9) 1 calc PR B 2
H37F H 0.6506 0.4884 1.0231 0.121 Uiso 0.513(9) 1 calc PR B 2
Si2B Si 1.2418(5) 0.6852(2) 0.7993(2) 0.0515(9) Uiso 0.425(9) 1 d P C 2
C52B C 1.4028(14) 0.6399(12) 0.7409(6) 0.080(4) Uiso 0.425(9) 1 d P C 2
H52D H 1.4500 0.5540 0.7419 0.120 Uiso 0.425(9) 1 calc PR C 2
H52E H 1.4755 0.6766 0.7449 0.120 Uiso 0.425(9) 1 calc PR C 2
H52F H 1.3682 0.6651 0.7049 0.120 Uiso 0.425(9) 1 calc PR C 2
C53B C 1.3226(15) 0.6203(11) 0.8624(5) 0.081(4) Uiso 0.425(9) 1 d P C 2
H53D H 1.3592 0.5342 0.8605 0.121 Uiso 0.425(9) 1 calc PR C 2
H53E H 1.2460 0.6451 0.8960 0.121 Uiso 0.425(9) 1 calc PR C 2
H53F H 1.4056 0.6472 0.8644 0.121 Uiso 0.425(9) 1 calc PR C 2
C54B C 1.1092(12) 0.6091(9) 0.7913(4) 0.048(2) Uiso 0.425(9) 1 d P C 2
H54D H 1.1576 0.5238 0.7954 0.072 Uiso 0.425(9) 1 calc PR C 2
H54E H 1.0806 0.6279 0.7541 0.072 Uiso 0.425(9) 1 calc PR C 2
H54F H 1.0199 0.6359 0.8203 0.072 Uiso 0.425(9) 1 calc PR C 2
C5B C 0.7225(13) 1.1281(8) 0.9373(4) 0.032(3) Uiso 0.376(12) 1 d P B 2
C6B C 0.8606(16) 1.1197(12) 0.9408(5) 0.048(3) Uiso 0.376(12) 1 d P B 2
H6B H 0.9353 1.1032 0.9081 0.057 Uiso 0.376(12) 1 calc PR B 2
C7B C 0.8957(17) 1.1339(11) 0.9888(5) 0.061(3) Uiso 0.376(12) 1 d P B 2
H7B H 0.9954 1.1246 0.9916 0.073 Uiso 0.376(12) 1 calc PR B 2
C8B C 0.7827(16) 1.1629(11) 1.0349(6) 0.066(4) Uiso 0.376(12) 1 d P B 2
H8B H 0.8042 1.1815 1.0688 0.079 Uiso 0.376(12) 1 calc PR B 2
C9B C 0.6404(16) 1.1659(13) 1.0340(5) 0.068(4) Uiso 0.376(12) 1 d P B 2
H9B H 0.5684 1.1777 1.0675 0.081 Uiso 0.376(12) 1 calc PR B 2
C10B C 0.6029(13) 1.1511(11) 0.9817(4) 0.051(3) Uiso 0.376(12) 1 d P B 2
H10B H 0.5054 1.1565 0.9777 0.061 Uiso 0.376(12) 1 calc PR B 2

loop_
_atom_site_aniso_label
_atom_site_aniso_U_11
_atom_site_aniso_U_22
_atom_site_aniso_U_33
_atom_site_aniso_U_23
_atom_site_aniso_U_13
_atom_site_aniso_U_12
Lu1 0.03697(7) 0.02261(6) 0.03572(7) -0.00149(4) 0.00437(5) -0.01128(5)
C38 0.0416(16) 0.0326(14) 0.0388(16) -0.0062(12) 0.0091(13) -0.0187(13)
C1 0.0433(17) 0.0278(13) 0.0335(14) -0.0016(11) 0.0095(12) -0.0125(12)
C4 0.0422(16) 0.0271(13) 0.0322(14) 0.0013(11) 0.0054(12) -0.0140(12)
C23 0.058(2) 0.0332(15) 0.0351(15) 0.0025(12) 0.0039(14) -0.0169(14)
C41 0.0464(18) 0.0472(18) 0.0442(18) -0.0127(14) 0.0080(14) -0.0220(15)
C43 0.0487(19) 0.0447(18) 0.0429(18) -0.0086(14) 0.0012(15) -0.0085(15)
C42 0.061(2) 0.052(2) 0.0404(18) -0.0109(15) -0.0020(16) -0.0122(17)
C2 0.058(2) 0.0300(15) 0.0431(17) -0.0069(12) 0.0153(15) -0.0150(14)
C11 0.0485(19) 0.0478(18) 0.0445(18) 0.0032(14) 0.0059(15) -0.0222(16)
C3 0.061(2) 0.0261(14) 0.0448(17) -0.0037(12) 0.0135(15) -0.0186(14)
C51 0.058(2) 0.0352(17) 0.065(2) -0.0002(15) -0.0156(18) -0.0118(16)
C17 0.0455(18) 0.0375(16) 0.0388(16) -0.0077(12) 0.0122(13) -0.0206(14)
C39 0.0439(18) 0.0506(19) 0.0444(18) -0.0115(14) -0.0007(14) -0.0146(15)
C47 0.0486(19) 0.0408(17) 0.056(2) -0.0013(15) -0.0031(16) -0.0187(15)
C24 0.077(3) 0.051(2) 0.045(2) 0.0097(16) 0.0130(18) -0.0079(19)
C18 0.058(2) 0.051(2) 0.058(2) -0.0044(16) -0.0056(17) -0.0241(18)
C28 0.059(2) 0.068(2) 0.047(2) 0.0097(17) -0.0074(17) -0.030(2)
C40 0.0342(17) 0.054(2) 0.061(2) -0.0172(17) 0.0021(15) -0.0101(15)
C48 0.053(2) 0.057(2) 0.067(2) -0.0071(18) -0.0026(18) -0.0215(18)
C19 0.058(2) 0.077(3) 0.077(3) -0.008(2) -0.010(2) -0.022(2)
C20 0.060(3) 0.096(4) 0.098(4) -0.023(3) 0.008(2) -0.051(3)
C25 0.112(4) 0.068(3) 0.042(2) 0.0156(19) 0.010(2) -0.009(3)
C49 0.079(3) 0.089(4) 0.106(4) -0.026(3) -0.047(3) -0.013(3)
C50 0.077(3) 0.057(2) 0.095(3) -0.009(2) 0.007(2) -0.043(2)
C27 0.072(3) 0.083(3) 0.071(3) 0.009(2) -0.022(2) -0.020(2)
C26 0.111(4) 0.075(3) 0.054(3) 0.016(2) -0.023(3) -0.016(3)
C21 0.076(3) 0.063(3) 0.120(4) -0.011(3) 0.009(3) -0.048(3)
C22 0.057(2) 0.0419(19) 0.086(3) -0.0064(18) 0.011(2) -0.0261(17)
N2 0.0409(14) 0.0262(11) 0.0330(12) -0.0006(9) 0.0093(10) -0.0126(10)
N3 0.0445(14) 0.0272(11) 0.0348(13) -0.0043(9) 0.0093(11) -0.0150(11)
N1 0.0538(16) 0.0282(12) 0.0434(14) 0.0000(10) 0.0137(12) -0.0179(12)
P1 0.0441(4) 0.0304(4) 0.0346(4) 0.0011(3) 0.0103(3) -0.0145(3)
P2 0.0422(4) 0.0280(3) 0.0317(4) -0.0014(3) 0.0086(3) -0.0154(3)
Si1 0.0433(5) 0.0431(5) 0.0590(6) -0.0035(4) -0.0106(4) -0.0199(4)
C44 0.056(2) 0.060(2) 0.049(2) -0.0219(17) 0.0051(17) -0.0148(18)
C12 0.050(2) 0.050(2) 0.122(4) 0.024(2) -0.016(2) -0.0220(19)
C16 0.069(3) 0.072(3) 0.083(3) -0.021(2) -0.002(2) -0.030(2)
C14 0.056(3) 0.103(4) 0.082(3) 0.014(3) -0.011(2) -0.034(3)
C13 0.054(3) 0.073(3) 0.139(5) 0.044(3) -0.018(3) -0.024(2)
C45 0.122(5) 0.062(3) 0.075(3) -0.032(2) 0.007(3) -0.004(3)
C15 0.075(3) 0.110(4) 0.101(4) -0.019(3) -0.014(3) -0.048(3)
C46 0.103(4) 0.097(4) 0.072(3) -0.033(3) 0.049(3) -0.046(3)

loop_
_atom_type_symbol
_atom_type_description
_atom_type_scat_dispersion_real
_atom_type_scat_dispersion_imag
_atom_type_scat_source
C C 0.0033 0.0016 'International Tables Vol C Tables 4.2.6.8 and 6.1.1.4'
H H 0.0000 0.0000 'International Tables Vol C Tables 4.2.6.8 and 6.1.1.4'
N N 0.0061 0.0033 'International Tables Vol C Tables 4.2.6.8 and 6.1.1.4'
Si Si 0.0817 0.0704 'International Tables Vol C Tables 4.2.6.8 and 6.1.1.4'
P P 0.1023 0.0942 'International Tables Vol C Tables 4.2.6.8 and 6.1.1.4'
Lu Lu -0.4720 5.8584 'International Tables Vol C Tables 4.2.6.8 and 6.1.1.4'

loop_
_geom_angle_atom_site_label_1
_geom_angle_atom_site_label_2
_geom_angle_atom_site_label_3
_geom_angle
N2 Lu1 N3 71.94(8)
N2 Lu1 C47 117.16(11)
N3 Lu1 C47 94.82(11)
N2 Lu1 C51 116.04(11)
N3 Lu1 C51 101.85(12)
C47 Lu1 C51 126.79(12)
N2 Lu1 N1 72.34(8)
N3 Lu1 N1 144.27(8)
C47 Lu1 N1 100.92(11)
C51 Lu1 N1 94.04(13)
C39 C38 C43 117.7(3)
C39 C38 N3 120.1(3)
C43 C38 N3 122.1(3)
N2 C1 C2 110.6(2)
N2 C1 P1 114.3(2)
C2 C1 P1 135.0(2)
N2 C4 C3 110.7(2)
N2 C4 P2 114.4(2)
C3 C4 P2 135.0(2)
C28 C23 C24 118.7(3)
C28 C23 P2 120.6(2)
C24 C23 P2 120.6(3)
C40 C41 C42 117.6(3)
C40 C41 C44 121.9(3)
C42 C41 C44 120.5(3)
C38 C43 C42 121.2(3)
C38 C43 H43 119.4
C42 C43 H43 119.4
C41 C42 C43 121.2(3)
C41 C42 H42 119.4
C43 C42 H42 119.4
C1 C2 C3 106.4(3)
C1 C2 H2 126.8
C3 C2 H2 126.8
C12 C11 C16 117.5(4)
C12 C11 P1 120.9(3)
C16 C11 P1 121.4(3)
C4 C3 C2 106.4(3)
C4 C3 H3 126.8
C2 C3 H3 126.8
Si2B C51 Si2 15.73(11)
Si2B C51 Lu1 128.3(2)
Si2 C51 Lu1 130.7(2)
Si2B C51 H51A 117.6
Si2 C51 H51A 104.6
Lu1 C51 H51A 104.6
Si2B C51 H51B 91.8
Si2 C51 H51B 104.6
Lu1 C51 H51B 104.6
H51A C51 H51B 105.7
C18 C17 C22 119.3(3)
C18 C17 P2 119.7(2)
C22 C17 P2 121.0(3)
C38 C39 C40 120.6(3)
C38 C39 H39 119.7
C40 C39 H39 119.7
Si1 C47 Lu1 136.91(19)
Si1 C47 H47A 102.9
Lu1 C47 H47A 102.9
Si1 C47 H47B 102.9
Lu1 C47 H47B 102.9
H47A C47 H47B 105.1
C25 C24 C23 119.5(4)
C25 C24 H24 120.3
C23 C24 H24 120.3
C17 C18 C19 120.6(4)
C17 C18 H18 119.7
C19 C18 H18 119.7
C27 C28 C23 120.8(4)
C27 C28 H28 119.6
C23 C28 H28 119.6
C41 C40 C39 121.6(3)
C41 C40 H40 119.2
C39 C40 H40 119.2
Si1 C48 H48A 109.5
Si1 C48 H48B 109.5
H48A C48 H48B 109.5
Si1 C48 H48C 109.5
H48A C48 H48C 109.5
H48B C48 H48C 109.5
C20 C19 C18 119.7(4)
C20 C19 H19 120.1
C18 C19 H19 120.1
C21 C20 C19 120.2(4)
C21 C20 H20 119.9
C19 C20 H20 119.9
C26 C25 C24 120.8(4)
C26 C25 H25 119.6
C24 C25 H25 119.6
Si1 C49 H49A 109.5
Si1 C49 H49B 109.5
H49A C49 H49B 109.5
Si1 C49 H49C 109.5
H49A C49 H49C 109.5
H49B C49 H49C 109.5
Si1 C50 H50A 109.5
Si1 C50 H50B 109.5
H50A C50 H50B 109.5
Si1 C50 H50C 109.5
H50A C50 H50C 109.5
H50B C50 H50C 109.5
C26 C27 C28 119.8(5)
C26 C27 H27 120.1
C28 C27 H27 120.1
C27 C26 C25 120.4(4)
C27 C26 H26 119.8
C25 C26 H26 119.8
C20 C21 C22 120.8(4)
C20 C21 H21 119.6
C22 C21 H21 119.6
C21 C22 C17 119.4(4)
C21 C22 H22 120.3
C17 C22 H22 120.3
C4 N2 C1 105.8(2)
C4 N2 Lu1 126.50(18)
C1 N2 Lu1 126.83(18)
C38 N3 P2 120.18(19)
C38 N3 Lu1 116.67(17)
P2 N3 Lu1 123.09(12)
C29B N1 C29 17.7(3)
C29B N1 P1 121.7(3)
C29 N1 P1 119.0(3)
C29B N1 Lu1 116.5(3)
C29 N1 Lu1 118.3(3)
P1 N1 Lu1 121.47(13)
N1 P1 C5 117.1(2)
N1 P1 C1 104.17(13)
C5 P1 C1 109.3(3)
N1 P1 C11 114.23(16)
C5 P1 C11 102.7(3)
C1 P1 C11 109.21(15)
N1 P1 C5B 114.3(3)
C5 P1 C5B 9.7(4)
C1 P1 C5B 102.1(3)
C11 P1 C5B 111.7(4)
N3 P2 C4 103.15(13)
N3 P2 C23 116.30(15)
C4 P2 C23 108.23(15)
N3 P2 C17 113.95(15)
C4 P2 C17 109.53(14)
C23 P2 C17 105.49(16)
C47 Si1 C48 112.85(17)
C47 Si1 C49 112.1(2)
C48 Si1 C49 107.1(2)
C47 Si1 C50 110.72(19)
C48 Si1 C50 107.3(2)
C49 Si1 C50 106.4(3)
C45 C44 C46 109.8(4)
C45 C44 C41 113.5(4)
C46 C44 C41 109.9(3)
C45 C44 H44 107.8
C46 C44 H44 107.8
C41 C44 H44 107.8
C11 C12 C13 121.4(4)
C11 C12 H12 119.3
C13 C12 H12 119.3
C11 C16 C15 120.5(5)
C11 C16 H16 119.7
C15 C16 H16 119.7
C15 C14 C13 120.1(5)
C15 C14 H14 120.0
C13 C14 H14 120.0
C14 C13 C12 120.3(5)
C14 C13 H13 119.9
C12 C13 H13 119.9
C44 C45 H45A 109.5
C44 C45 H45B 109.5
H45A C45 H45B 109.5
C44 C45 H45C 109.5
H45A C45 H45C 109.5
H45B C45 H45C 109.5
C14 C15 C16 120.1(5)
C14 C15 H15 119.9
C16 C15 H15 119.9
C44 C46 H46A 109.5
C44 C46 H46B 109.5
H46A C46 H46B 109.5
C44 C46 H46C 109.5
H46A C46 H46C 109.5
H46B C46 H46C 109.5
C30 C29 C34 118.5(7)
C30 C29 N1 128.7(6)
C34 C29 N1 112.8(6)
C29 C30 C31 120.6(9)
C29 C30 H30 119.7
C31 C30 H30 119.7
C32 C31 C30 123.1(9)
C32 C31 H31 118.4
C30 C31 H31 118.4
C31 C32 C33 117.7(8)
C31 C32 C35 119.4(9)
C33 C32 C35 122.9(8)
C32 C33 C34 120.0(7)
C32 C33 H33 120.0
C34 C33 H33 120.0
C33 C34 C29 120.0(7)
C33 C34 H34 120.0
C29 C34 H34 120.0
C36 C35 C37 115.3(11)
C36 C35 C32 113.4(10)
C37 C35 C32 111.5(9)
C36 C35 H35 105.2
C37 C35 H35 105.2
C32 C35 H35 105.2
C35 C36 H36A 109.5
C35 C36 H36B 109.5
H36A C36 H36B 109.5
C35 C36 H36C 109.5
H36A C36 H36C 109.5
H36B C36 H36C 109.5
C35 C37 H37A 109.5
C35 C37 H37B 109.5
H37A C37 H37B 109.5
C35 C37 H37C 109.5
H37A C37 H37C 109.5
H37B C37 H37C 109.5
C52 Si2 C54 108.4(4)
C52 Si2 C51 115.7(3)
C54 Si2 C51 108.7(4)
C52 Si2 C53 106.4(4)
C54 Si2 C53 103.6(5)
C51 Si2 C53 113.3(4)
Si2 C52 H52A 109.5
Si2 C52 H52B 109.5
H52A C52 H52B 109.5
Si2 C52 H52C 109.5
H52A C52 H52C 109.5
H52B C52 H52C 109.5
Si2 C53 H53A 109.5
Si2 C53 H53B 109.5
H53A C53 H53B 109.5
Si2 C53 H53C 109.5
H53A C53 H53C 109.5
H53B C53 H53C 109.5
Si2 C54 H54A 109.5
Si2 C54 H54B 109.5
H54A C54 H54B 109.5
Si2 C54 H54C 109.5
H54A C54 H54C 109.5
H54B C54 H54C 109.5
C10 C5 C6 117.2(6)
C10 C5 P1 124.6(5)
C6 C5 P1 117.9(5)
C5 C6 C7 122.0(8)
C5 C6 H6 119.0
C7 C6 H6 119.0
C8 C7 C6 118.9(8)
C8 C7 H7 120.6
C6 C7 H7 120.6
C7 C8 C9 120.2(7)
C7 C8 H8 119.9
C9 C8 H8 119.9
C8 C9 C10 121.2(7)
C8 C9 H9 119.4
C10 C9 H9 119.4
C5 C10 C9 120.5(6)
C5 C10 H10 119.8
C9 C10 H10 119.8
C34B C29B C30B 118.7(7)
C34B C29B N1 126.6(7)
C30B C29B N1 114.6(7)
C29B C30B C31B 120.5(8)
C29B C30B H30B 119.8
C31B C30B H30B 119.8
C32B C31B C30B 117.9(8)
C32B C31B H31B 121.0
C30B C31B H31B 121.0
C33B C32B C31B 120.0(8)
C33B C32B C35B 120.8(8)
C31B C32B C35B 119.2(8)
C32B C33B C34B 121.7(8)
C32B C33B H33B 119.1
C34B C33B H33B 119.1
C29B C34B C33B 121.1(8)
C29B C34B H34B 119.5
C33B C34B H34B 119.5
C36B C35B C32B 111.8(9)
C36B C35B C37B 116.9(9)
C32B C35B C37B 111.4(7)
C36B C35B H35B 105.2
C32B C35B H35B 105.2
C37B C35B H35B 105.2
C35B C36B H36D 109.5
C35B C36B H36E 109.5
H36D C36B H36E 109.5
C35B C36B H36F 109.5
H36D C36B H36F 109.5
H36E C36B H36F 109.5
C35B C37B H37D 109.5
C35B C37B H37E 109.5
H37D C37B H37E 109.5
C35B C37B H37F 109.5
H37D C37B H37F 109.5
H37E C37B H37F 109.5
C53B Si2B C51 119.1(4)
C53B Si2B C52B 103.9(6)
C51 Si2B C52B 104.6(5)
C53B Si2B C54B 106.8(5)
C51 Si2B C54B 113.5(4)
C52B Si2B C54B 108.0(5)
Si2B C52B H52D 109.5
Si2B C52B H52E 109.5
H52D C52B H52E 109.5
Si2B C52B H52F 109.5
H52D C52B H52F 109.5
H52E C52B H52F 109.5
Si2B C53B H53D 109.5
Si2B C53B H53E 109.5
H53D C53B H53E 109.5
Si2B C53B H53F 109.5
H53D C53B H53F 109.5
H53E C53B H53F 109.5
Si2B C54B H54D 109.5
Si2B C54B H54E 109.5
H54D C54B H54E 109.5
Si2B C54B H54F 109.5
H54D C54B H54F 109.5
H54E C54B H54F 109.5
C6B C5B C10B 125.5(12)
C6B C5B P1 116.9(8)
C10B C5B P1 117.6(9)
C7B C6B C5B 121.2(13)
C7B C6B H6B 119.4
C5B C6B H6B 119.4
C6B C7B C8B 117.7(14)
C6B C7B H7B 121.1
C8B C7B H7B 121.1
C9B C8B C7B 122.9(13)
C9B C8B H8B 118.6
C7B C8B H8B 118.6
C8B C9B C10B 118.8(12)
C8B C9B H9B 120.6
C10B C9B H9B 120.6
C5B C10B C9B 113.6(11)
C5B C10B H10B 123.2
C9B C10B H10B 123.2

loop_
_geom_bond_atom_site_label_1
_geom_bond_atom_site_label_2
_geom_bond_distance
Lu1 N2 2.297(2)
Lu1 N3 2.332(2)
Lu1 C47 2.347(4)
Lu1 C51 2.355(4)
Lu1 N1 2.364(2)
C38 C39 1.376(5)
C38 C43 1.381(5)
C38 N3 1.443(4)
C1 N2 1.364(3)
C1 C2 1.385(4)
C1 P1 1.767(3)
C4 N2 1.363(3)
C4 C3 1.384(4)
C4 P2 1.770(3)
C23 C28 1.385(5)
C23 C24 1.390(5)
C23 P2 1.805(3)
C41 C40 1.371(5)
C41 C42 1.374(5)
C41 C44 1.527(4)
C43 C42 1.394(5)
C43 H43 0.9500
C42 H42 0.9500
C2 C3 1.393(4)
C2 H2 0.9500
C11 C12 1.359(5)
C11 C16 1.387(5)
C11 P1 1.807(4)
C3 H3 0.9500
C51 Si2B 1.851(4)
C51 Si2 1.855(4)
C51 H51A 0.9900
C51 H51B 0.9900
C17 C18 1.379(5)
C17 C22 1.392(5)
C17 P2 1.805(3)
C39 C40 1.401(5)
C39 H39 0.9500
C47 Si1 1.837(3)
C47 H47A 0.9900
C47 H47B 0.9900
C24 C25 1.388(6)
C24 H24 0.9500
C18 C19 1.386(6)
C18 H18 0.9500
C28 C27 1.383(6)
C28 H28 0.9500
C40 H40 0.9500
C48 Si1 1.861(4)
C48 H48A 0.9800
C48 H48B 0.9800
C48 H48C 0.9800
C19 C20 1.368(7)
C19 H19 0.9500
C20 C21 1.367(7)
C20 H20 0.9500
C25 C26 1.364(7)
C25 H25 0.9500
C49 Si1 1.872(5)
C49 H49A 0.9800
C49 H49B 0.9800
C49 H49C 0.9800
C50 Si1 1.875(4)
C50 H50A 0.9800
C50 H50B 0.9800
C50 H50C 0.9800
C27 C26 1.364(7)
C27 H27 0.9500
C26 H26 0.9500
C21 C22 1.381(6)
C21 H21 0.9500
C22 H22 0.9500
N3 P2 1.608(2)
N1 C29B 1.434(7)
N1 C29 1.485(7)
N1 P1 1.608(3)
P1 C5 1.719(6)
P1 C5B 1.953(11)
C44 C45 1.495(6)
C44 C46 1.521(6)
C44 H44 1.0000
C12 C13 1.380(6)
C12 H12 0.9500
C16 C15 1.395(7)
C16 H16 0.9500
C14 C15 1.338(7)
C14 C13 1.356(7)
C14 H14 0.9500
C13 H13 0.9500
C45 H45A 0.9800
C45 H45B 0.9800
C45 H45C 0.9800
C15 H15 0.9500
C46 H46A 0.9800
C46 H46B 0.9800
C46 H46C 0.9800
C29 C30 1.353(12)
C29 C34 1.429(10)
C30 C31 1.380(13)
C30 H30 0.9500
C31 C32 1.373(13)
C31 H31 0.9500
C32 C33 1.397(12)
C32 C35 1.528(13)
C33 C34 1.407(10)
C33 H33 0.9500
C34 H34 0.9500
C35 C36 1.362(16)
C35 C37 1.510(16)
C35 H35 1.0000
C36 H36A 0.9800
C36 H36B 0.9800
C36 H36C 0.9800
C37 H37A 0.9800
C37 H37B 0.9800
C37 H37C 0.9800
Si2 C52 1.846(7)
Si2 C54 1.849(11)
Si2 C53 1.865(10)
C52 H52A 0.9800
C52 H52B 0.9800
C52 H52C 0.9800
C53 H53A 0.9800
C53 H53B 0.9800
C53 H53C 0.9800
C54 H54A 0.9800
C54 H54B 0.9800
C54 H54C 0.9800
C5 C10 1.394(8)
C5 C6 1.413(10)
C6 C7 1.415(11)
C6 H6 0.9500
C7 C8 1.366(11)
C7 H7 0.9500
C8 C9 1.389(11)
C8 H8 0.9500
C9 C10 1.398(9)
C9 H9 0.9500
C10 H10 0.9500
C29B C34B 1.348(11)
C29B C30B 1.399(11)
C30B C31B 1.428(12)
C30B H30B 0.9500
C31B C32B 1.385(12)
C31B H31B 0.9500
C32B C33B 1.351(12)
C32B C35B 1.563(12)
C33B C34B 1.382(11)
C33B H33B 0.9500
C34B H34B 0.9500
C35B C36B 1.360(14)
C35B C37B 1.580(15)
C35B H35B 1.0000
C36B H36D 0.9800
C36B H36E 0.9800
C36B H36F 0.9800
C37B H37D 0.9800
C37B H37E 0.9800
C37B H37F 0.9800
Si2B C53B 1.844(12)
Si2B C52B 1.855(13)
Si2B C54B 1.873(11)
C52B H52D 0.9800
C52B H52E 0.9800
C52B H52F 0.9800
C53B H53D 0.9800
C53B H53E 0.9800
C53B H53F 0.9800
C54B H54D 0.9800
C54B H54E 0.9800
C54B H54F 0.9800
C5B C6B 1.328(17)
C5B C10B 1.391(14)
C6B C7B 1.315(17)
C6B H6B 0.9500
C7B C8B 1.382(19)
C7B H7B 0.9500
C8B C9B 1.374(19)
C8B H8B 0.9500
C9B C10B 1.426(17)
C9B H9B 0.9500
C10B H10B 0.9500

loop_
_geom_torsion_atom_site_label_1
_geom_torsion_atom_site_label_2
_geom_torsion_atom_site_label_3
_geom_torsion_atom_site_label_4
_geom_torsion
C39 C38 C43 C42 -3.2(5)
N3 C38 C43 C42 -178.9(3)
C40 C41 C42 C43 0.6(6)
C44 C41 C42 C43 -177.9(3)
C38 C43 C42 C41 2.0(6)
N2 C1 C2 C3 0.2(4)
P1 C1 C2 C3 177.6(3)
N2 C4 C3 C2 0.2(4)
P2 C4 C3 C2 179.8(3)
C1 C2 C3 C4 -0.2(4)
N2 Lu1 C51 Si2B 162.4(3)
N3 Lu1 C51 Si2B -122.0(3)
C47 Lu1 C51 Si2B -16.7(4)
N1 Lu1 C51 Si2B 90.1(3)
N2 Lu1 C51 Si2 -177.3(3)
N3 Lu1 C51 Si2 -101.8(3)
C47 Lu1 C51 Si2 3.5(4)
N1 Lu1 C51 Si2 110.3(3)
C43 C38 C39 C40 1.9(5)
N3 C38 C39 C40 177.7(3)
N2 Lu1 C47 Si1 171.0(2)
N3 Lu1 C47 Si1 98.8(3)
C51 Lu1 C47 Si1 -9.9(3)
N1 Lu1 C47 Si1 -113.4(3)
C28 C23 C24 C25 -2.4(6)
P2 C23 C24 C25 174.9(4)
C22 C17 C18 C19 1.0(6)
P2 C17 C18 C19 -176.4(3)
C24 C23 C28 C27 1.1(6)
P2 C23 C28 C27 -176.1(3)
C42 C41 C40 C39 -1.9(5)
C44 C41 C40 C39 176.6(3)
C38 C39 C40 C41 0.7(5)
C17 C18 C19 C20 0.6(6)
C18 C19 C20 C21 -1.8(7)
C23 C24 C25 C26 1.8(8)
C23 C28 C27 C26 0.7(7)
C28 C27 C26 C25 -1.4(8)
C24 C25 C26 C27 0.1(9)
C19 C20 C21 C22 1.5(8)
C20 C21 C22 C17 0.1(7)
C18 C17 C22 C21 -1.4(6)
P2 C17 C22 C21 176.0(3)
C3 C4 N2 C1 -0.1(4)
P2 C4 N2 C1 -179.8(2)
C3 C4 N2 Lu1 -170.2(2)
P2 C4 N2 Lu1 10.1(4)
C2 C1 N2 C4 -0.1(4)
P1 C1 N2 C4 -178.1(2)
C2 C1 N2 Lu1 170.0(2)
P1 C1 N2 Lu1 -8.0(4)
N3 Lu1 N2 C4 -9.7(2)
C47 Lu1 N2 C4 -95.8(3)
C51 Lu1 N2 C4 84.9(3)
N1 Lu1 N2 C4 170.7(3)
N3 Lu1 N2 C1 -177.9(3)
C47 Lu1 N2 C1 96.0(3)
C51 Lu1 N2 C1 -83.2(3)
N1 Lu1 N2 C1 2.6(3)
C39 C38 N3 P2 113.7(3)
C43 C38 N3 P2 -70.8(4)
C39 C38 N3 Lu1 -69.2(3)
C43 C38 N3 Lu1 106.4(3)
N2 Lu1 N3 C38 -170.0(2)
C47 Lu1 N3 C38 -53.0(2)
C51 Lu1 N3 C38 76.2(2)
N1 Lu1 N3 C38 -169.3(2)
N2 Lu1 N3 P2 7.08(16)
C47 Lu1 N3 P2 124.10(18)
C51 Lu1 N3 P2 -106.71(18)
N1 Lu1 N3 P2 7.8(3)
N2 Lu1 N1 C29B 177.5(4)
N3 Lu1 N1 C29B 176.7(4)
C47 Lu1 N1 C29B 62.2(4)
C51 Lu1 N1 C29B -66.5(4)
N2 Lu1 N1 C29 -162.7(4)
N3 Lu1 N1 C29 -163.5(4)
C47 Lu1 N1 C29 82.0(4)
C51 Lu1 N1 C29 -46.7(4)
N2 Lu1 N1 P1 4.36(17)
N3 Lu1 N1 P1 3.6(3)
C47 Lu1 N1 P1 -110.89(19)
C51 Lu1 N1 P1 120.4(2)
C29B N1 P1 C5 58.1(6)
C29 N1 P1 C5 37.8(5)
Lu1 N1 P1 C5 -129.2(3)
C29B N1 P1 C1 178.9(5)
C29 N1 P1 C1 158.6(4)
Lu1 N1 P1 C1 -8.4(2)
C29B N1 P1 C11 -62.0(5)
C29 N1 P1 C11 -82.3(4)
Lu1 N1 P1 C11 110.69(18)
C29B N1 P1 C5B 68.4(6)
C29 N1 P1 C5B 48.1(6)
Lu1 N1 P1 C5B -118.9(4)
N2 C1 P1 N1 9.7(3)
C2 C1 P1 N1 -167.7(4)
N2 C1 P1 C5 135.5(3)
C2 C1 P1 C5 -41.8(5)
N2 C1 P1 C11 -112.8(3)
C2 C1 P1 C11 69.9(4)
N2 C1 P1 C5B 128.9(4)
C2 C1 P1 C5B -48.5(5)
C12 C11 P1 N1 -160.6(3)
C16 C11 P1 N1 14.1(4)
C12 C11 P1 C5 71.5(4)
C16 C11 P1 C5 -113.7(4)
C12 C11 P1 C1 -44.5(4)
C16 C11 P1 C1 130.3(3)
C12 C11 P1 C5B 67.7(5)
C16 C11 P1 C5B -117.6(5)
C38 N3 P2 C4 172.4(2)
Lu1 N3 P2 C4 -4.6(2)
C38 N3 P2 C23 54.1(3)
Lu1 N3 P2 C23 -122.90(17)
C38 N3 P2 C17 -69.0(3)
Lu1 N3 P2 C17 114.04(17)
N2 C4 P2 N3 -2.9(3)
C3 C4 P2 N3 177.5(4)
N2 C4 P2 C23 120.8(2)
C3 C4 P2 C23 -58.7(4)
N2 C4 P2 C17 -124.6(2)
C3 C4 P2 C17 55.8(4)
C28 C23 P2 N3 98.5(3)
C24 C23 P2 N3 -78.7(3)
C28 C23 P2 C4 -16.9(3)
C24 C23 P2 C4 165.9(3)
C28 C23 P2 C17 -134.1(3)
C24 C23 P2 C17 48.7(3)
C18 C17 P2 N3 -19.9(3)
C22 C17 P2 N3 162.7(3)
C18 C17 P2 C4 95.1(3)
C22 C17 P2 C4 -82.3(3)
C18 C17 P2 C23 -148.6(3)
C22 C17 P2 C23 34.0(3)
Lu1 C47 Si1 C48 -39.1(3)
Lu1 C47 Si1 C49 -160.2(3)
Lu1 C47 Si1 C50 81.2(3)
C40 C41 C44 C45 36.6(6)
C42 C41 C44 C45 -144.9(4)
C40 C41 C44 C46 -86.7(5)
C42 C41 C44 C46 91.7(5)
C16 C11 C12 C13 3.1(7)
P1 C11 C12 C13 178.1(4)
C12 C11 C16 C15 -3.8(7)
P1 C11 C16 C15 -178.7(4)
C15 C14 C13 C12 -2.2(9)
C11 C12 C13 C14 -0.2(9)
C13 C14 C15 C16 1.5(9)
C11 C16 C15 C14 1.5(8)
C29B N1 C29 C30 -158.3(19)
P1 N1 C29 C30 -54.5(9)
Lu1 N1 C29 C30 112.9(7)
C29B N1 C29 C34 24.3(12)
P1 N1 C29 C34 128.1(5)
Lu1 N1 C29 C34 -64.5(6)
C34 C29 C30 C31 -3.6(12)
N1 C29 C30 C31 179.1(7)
C29 C30 C31 C32 -0.6(14)
C30 C31 C32 C33 4.3(14)
C30 C31 C32 C35 -178.0(9)
C31 C32 C33 C34 -3.6(13)
C35 C32 C33 C34 178.7(8)
C32 C33 C34 C29 -0.4(12)
C30 C29 C34 C33 4.1(11)
N1 C29 C34 C33 -178.2(6)
C31 C32 C35 C36 -105.2(12)
C33 C32 C35 C36 72.3(14)
C31 C32 C35 C37 122.6(11)
C33 C32 C35 C37 -59.8(13)
Si2B C51 Si2 C52 158.2(6)
Lu1 C51 Si2 C52 70.1(4)
Si2B C51 Si2 C54 36.0(6)
Lu1 C51 Si2 C54 -52.1(5)
Si2B C51 Si2 C53 -78.5(6)
Lu1 C51 Si2 C53 -166.7(4)
N1 P1 C5 C10 -99.2(6)
C1 P1 C5 C10 142.7(5)
C11 P1 C5 C10 26.8(6)
C5B P1 C5 C10 -175(3)
N1 P1 C5 C6 75.1(6)
C1 P1 C5 C6 -43.0(6)
C11 P1 C5 C6 -158.9(5)
C5B P1 C5 C6 -1(2)
C10 C5 C6 C7 -0.1(10)
P1 C5 C6 C7 -174.9(6)
C5 C6 C7 C8 -0.3(11)
C6 C7 C8 C9 0.1(11)
C7 C8 C9 C10 0.6(11)
C6 C5 C10 C9 0.8(9)
P1 C5 C10 C9 175.2(5)
C8 C9 C10 C5 -1.1(11)
C29 N1 C29B C34B -160(2)
P1 N1 C29B C34B 113.8(7)
Lu1 N1 C29B C34B -59.2(8)
C29 N1 C29B C30B 16.9(12)
P1 N1 C29B C30B -69.7(7)
Lu1 N1 C29B C30B 117.3(6)
C34B C29B C30B C31B -2.1(12)
N1 C29B C30B C31B -179.0(7)
C29B C30B C31B C32B 2.6(13)
C30B C31B C32B C33B -0.6(13)
C30B C31B C32B C35B 177.3(8)
C31B C32B C33B C34B -1.8(13)
C35B C32B C33B C34B -179.7(8)
C30B C29B C34B C33B -0.3(12)
N1 C29B C34B C33B 176.1(7)
C32B C33B C34B C29B 2.4(13)
C33B C32B C35B C36B 85.7(12)
C31B C32B C35B C36B -92.2(11)
C33B C32B C35B C37B -141.5(9)
C31B C32B C35B C37B 40.6(11)
Si2 C51 Si2B C53B 110.9(7)
Lu1 C51 Si2B C53B -144.3(5)
Si2 C51 Si2B C52B -4.5(6)
Lu1 C51 Si2B C52B 100.3(6)
Si2 C51 Si2B C54B -122.0(7)
Lu1 C51 Si2B C54B -17.2(6)
N1 P1 C5B C6B 59.5(10)
C5 P1 C5B C6B 168(3)
C1 P1 C5B C6B -52.2(9)
C11 P1 C5B C6B -168.8(8)
N1 P1 C5B C10B -120.2(8)
C5 P1 C5B C10B -11(2)
C1 P1 C5B C10B 128.0(8)
C11 P1 C5B C10B 11.4(9)
C10B C5B C6B C7B -0.4(19)
P1 C5B C6B C7B 179.9(10)
C5B C6B C7B C8B -2.7(19)
C6B C7B C8B C9B 6.5(19)
C7B C8B C9B C10B -7(2)
C6B C5B C10B C9B 0.0(17)
P1 C5B C10B C9B 179.7(8)
C8B C9B C10B C5B 3.5(17)
